data_4340948
loop_
_publ_author_name
'Reger, Daniel L.'
'Leitner, Andrew'
'Pellechia, Perry J.'
'Smith, Mark D.'

_publ_section_title
;
 Framework complexes of group 2 metals organized by homochiral rods and
 \p&#x00B7;&#x00B7;&#x00B7;\p stacking forces: a breathing supramolecular
 MOF.
;
_journal_issue 18
_journal_name_full 'Inorganic chemistry'
_journal_page_first 9932
_journal_page_last 9945
_journal_paper_doi 10.1021/ic501581c
_journal_volume 53
_journal_year 2014
_chemical_absolute_configuration ad
_chemical_formula_moiety 'C30 H22 N2 O9 Sr, 3.05(H2 O)'
_chemical_formula_sum 'C30 H28.1 N2 O12.05 Sr'
_chemical_formula_weight 697.03
_chemical_name_systematic
;
 ?
;
_space_group_crystal_system tetragonal
_space_group_IT_number 96
_space_group_name_Hall 'P 4nw 2abw'
_space_group_name_H-M_alt 'P 43 21 2'
_symmetry_space_group_name_Hall 'P 4nw 2abw'
_symmetry_space_group_name_H-M 'P 43 21 2'
_atom_sites_solution_hydrogens mixed
_atom_sites_solution_primary direct
_audit_creation_date 2014-07-16
_audit_creation_method
;
Olex2 1.2
(compiled 2014.06.27 svn.r2953 for OlexSys, GUI svn.r4855)
;
_cell_angle_alpha 90
_cell_angle_beta 90
_cell_angle_gamma 90
_cell_formula_units_Z 8
_cell_length_a 19.9415(9)
_cell_length_b 19.9415(9)
_cell_length_c 14.9995(13)
_cell_measurement_reflns_used 8167
_cell_measurement_temperature 100(2)
_cell_measurement_theta_max 25.017
_cell_measurement_theta_min 2.284
_cell_volume 5964.8(6)
_computing_cell_refinement 'SAINT v6.45A (Bruker, 2003)'
_computing_data_collection 'SMART v5.631 (Bruker, 2003)'
_computing_data_reduction 'SAINT v6.45A (Bruker, 2003)'
_computing_molecular_graphics 'Olex2 (Dolomanov et al., 2009)'
_computing_publication_material 'Olex2 (Dolomanov et al., 2009)'
_computing_structure_refinement 'ShelXL (Sheldrick, 2008)'
_computing_structure_solution 'ShelXS (Sheldrick, 2008)'
_diffrn_ambient_temperature 100(2)
_diffrn_measured_fraction_theta_full 1.000
_diffrn_measured_fraction_theta_max 0.999
_diffrn_measurement_device_type 'CCD area detector'
_diffrn_measurement_method 'phi and omega scans'
_diffrn_radiation_monochromator graphite
_diffrn_radiation_type MoK\a
_diffrn_radiation_wavelength 0.71073
_diffrn_reflns_av_R_equivalents 0.0467
_diffrn_reflns_av_unetI/netI 0.0206
_diffrn_reflns_Laue_measured_fraction_full 1.000
_diffrn_reflns_Laue_measured_fraction_max 0.999
_diffrn_reflns_limit_h_max 23
_diffrn_reflns_limit_h_min -23
_diffrn_reflns_limit_k_max 23
_diffrn_reflns_limit_k_min -23
_diffrn_reflns_limit_l_max 17
_diffrn_reflns_limit_l_min -17
_diffrn_reflns_number 75348
_diffrn_reflns_point_group_measured_fraction_full 1.000
_diffrn_reflns_point_group_measured_fraction_max 0.999
_diffrn_reflns_theta_full 25.000
_diffrn_reflns_theta_max 25.041
_diffrn_reflns_theta_min 1.444
_diffrn_source_current 35.0
_diffrn_source_power 1.575
_diffrn_source_voltage 45.0
_exptl_absorpt_coefficient_mu 1.877
_exptl_absorpt_correction_T_max 1
_exptl_absorpt_correction_T_min 0.781955
_exptl_absorpt_correction_type multi-scan
_exptl_absorpt_process_details
;
SADABS v.2.10 (Bruker,2003) was used for absorption correction.
R(int) was 0.0663 before and 0.0402 after correction.
The Ratio of minimum to maximum transmission is 0.7820.
The \l/2 correction factor is 0.0015.
;
_exptl_crystal_colour colorless
_exptl_crystal_density_diffrn 1.552
_exptl_crystal_description needle
_exptl_crystal_F_000 2852
_exptl_crystal_size_max 0.46
_exptl_crystal_size_mid 0.24
_exptl_crystal_size_min 0.15
_refine_diff_density_max 0.623
_refine_diff_density_min -0.382
_refine_diff_density_rms 0.080
_refine_ls_abs_structure_details
;
 Flack x determined using 2073 quotients [(I+)-(I-)]/[(I+)+(I-)]
 (Parsons, Flack and Wagner, Acta Cryst. B69 (2013) 249-259).
;
_refine_ls_abs_structure_Flack -0.018(2)
_refine_ls_extinction_method none
_refine_ls_goodness_of_fit_ref 1.082
_refine_ls_hydrogen_treatment mixed
_refine_ls_matrix_type full
_refine_ls_number_parameters 424
_refine_ls_number_reflns 5276
_refine_ls_number_restraints 168
_refine_ls_restrained_S_all 1.073
_refine_ls_R_factor_all 0.0356
_refine_ls_R_factor_gt 0.0325
_refine_ls_shift/su_max 0.001
_refine_ls_shift/su_mean 0.000
_refine_ls_structure_factor_coef Fsqd
_refine_ls_weighting_details 'w=1/[\s^2^(Fo^2^)+(0.0539P)^2^+4.4801P] where P=(Fo^2^+2Fc^2^)/3'
_refine_ls_weighting_scheme calc
_refine_ls_wR_factor_gt 0.0841
_refine_ls_wR_factor_ref 0.0860
_reflns_Friedel_coverage 0.747
_reflns_Friedel_fraction_full 1.000
_reflns_Friedel_fraction_max 0.998
_reflns_number_gt 5001
_reflns_number_total 5276
_reflns_threshold_expression 'I > 2\s(I)'
_cod_data_source_file ic501581c_si_002.cif
_cod_data_source_block 3*
_cod_depositor_comments 'Adding full bibliography for 4340945--4340952.cif.'
_cod_original_cell_volume 5964.8(7)
_cod_original_formula_sum 'C30 H28.10 N2 O12.05 Sr'
_cod_database_code 4340948
_shelxl_version_number 2014-1
_shelx_space_group_comment
;
The symmetry employed for this shelxl refinement is uniquely defined
by the following loop, which should always be used as a source of
symmetry information in preference to the above space-group names.
They are only intended as comments.
;
_shelx_estimated_absorpt_t_max 0.766
_shelx_estimated_absorpt_t_min 0.479
_olex2_refinement_description
;
1. Fixed Uiso
 At 1.2 times of:
  All C(H) groups
 At 1.5 times of:
  All C(H,H,H) groups
2. Shared sites
{O7A, O7B}
{O8A, O8B}
3. Restrained distances
 O9-H9B = O9-H9A
 0.84 with sigma of 0.015
 H9B-H9A
 1.3 with sigma of 0.04
4. Uiso/Uaniso restraints and constraints
Uanis(O7A) = Uanis(O7B)
Uanis(O8A) = Uanis(O8B)
Uiso(C28A) = Uiso(C28B)
Uiso(C30A) = Uiso(C30B)
Uiso(C29A) = Uiso(C29B)
Uiso(H9A) = Uiso(H9B)
Uanis(N2A) = Uanis(N2B)
Uiso(C17A) = Uiso(C17B)
Uiso(O1S) = Uiso(O6S)
Uiso(C22A) = Uiso(C22B)
Uiso(C23A) = Uiso(C23B)
Uiso(C18A) = Uiso(C18B)
Uiso(C20A) = Uiso(C20B)
Uanis(O6A) = Uanis(O6B)
5. Same fragment restrains
{O1, O2, O3, O4, N1, C1, C2, C3, C4, C5, C6, C7, C8, C9, C10, C11, C12, C13,
C14, C15}
as
{O5A, O6A, O7A, O8A, N2A, C16A, C17A, C18A, C19A, C20A, C21A, C22A, C23A, C24A,
C25A, C26A, C27A, C28A, C29A, C30A}
{O1, O2, O3, O4, N1, C1, C2, C3, C4, C5, C6, C7, C8, C9, C10, C11, C12, C13,
C14, C15}
as
{O5B, O6B, O7B, O8B, N2B, C16B, C17B, C18B, C19B, C20B, C21B, C22B, C23B, C24B,
C25B, C26B, C27B, C28B, C29B, C30B}
6. Others
 Sof(O5B)=Sof(O6B)=Sof(O7B)=Sof(O8B)=Sof(N2B)=Sof(C16B)=Sof(C17B)=Sof(C18B)=
 Sof(C19B)=Sof(C20B)=Sof(C21B)=Sof(H21B)=Sof(C22B)=Sof(H22B)=Sof(C23B)=
 Sof(H23B)=Sof(C24B)=Sof(C25B)=Sof(H25B)=Sof(C26B)=Sof(H26B)=Sof(C27B)=
 Sof(H27B)=Sof(C28B)=Sof(H28B)=Sof(C29B)=Sof(H29D)=Sof(H29E)=Sof(H29F)=
 Sof(C30B)=1-FVAR(1)
 Sof(O5A)=Sof(O6A)=Sof(O7A)=Sof(O8A)=Sof(N2A)=Sof(C16A)=Sof(C17A)=Sof(C18A)=
 Sof(C19A)=Sof(C20A)=Sof(C21A)=Sof(H21A)=Sof(C22A)=Sof(H22A)=Sof(C23A)=
 Sof(H23A)=Sof(C24A)=Sof(C25A)=Sof(H25A)=Sof(C26A)=Sof(H26A)=Sof(C27A)=
 Sof(H27A)=Sof(C28A)=Sof(H28A)=Sof(C29A)=Sof(H29A)=Sof(H29B)=Sof(H29C)=
 Sof(C30A)=FVAR(1)
 Fixed Uiso: O1S(0.05) O2S(0.05) O3S(0.05) O4S(0.05) O5S(0.05) O6S(0.05)
 O7S(0.05) O8S(0.05) O9S(0.05) O10S(0.05) O11S(0.05)
7.a Ternary CH refined with riding coordinates:
 C13(H13), C28A(H28A), C28B(H28B)
7.b Aromatic/amide H refined with riding coordinates:
 C6(H6), C7(H7), C8(H8), C10(H10), C11(H11), C12(H12), C21A(H21A), C22A(H22A),
 C23A(H23A), C25A(H25A), C26A(H26A), C27A(H27A), C21B(H21B), C22B(H22B),
 C23B(H23B), C25B(H25B), C26B(H26B), C27B(H27B)
7.c Idealised Me refined as rotating group:
 C14(H14A,H14B,H14C), C29A(H29A,H29B,H29C), C29B(H29D,H29E,H29F)
;
_olex2_submission_special_instructions 'No special instructions were received'

loop_
_space_group_symop_operation_xyz
'x, y, z'
'-y+1/2, x+1/2, z+3/4'
'-x, -y, z+1/2'
'y+1/2, -x+1/2, z+1/4'
'x+1/2, -y+1/2, -z+1/4'
'-x+1/2, y+1/2, -z+3/4'
'y, x, -z'
'-y, -x, -z+1/2'

loop_
_atom_site_label
_atom_site_type_symbol
_atom_site_fract_x
_atom_site_fract_y
_atom_site_fract_z
_atom_site_U_iso_or_equiv
_atom_site_adp_type
_atom_site_occupancy
_atom_site_site_symmetry_order
_atom_site_calc_flag
_atom_site_refinement_flags_posn
_atom_site_refinement_flags_adp
_atom_site_refinement_flags_occupancy
_atom_site_disorder_assembly
_atom_site_disorder_group
Sr1 Sr 0.55184(2) 0.96072(2) 0.44791(2) 0.01400(12) Uani 1 1 d . . . . .
O1 O 0.68910(18) 0.69719(16) 0.6369(2) 0.0291(8) Uani 1 1 d . . . . .
O2 O 0.64910(15) 0.90459(15) 0.52441(19) 0.0190(7) Uani 1 1 d . . . . .
O3 O 0.51147(14) 0.87519(15) 0.56705(18) 0.0169(6) Uani 1 1 d . . . . .
O4 O 0.56198(15) 0.86287(14) 0.69799(19) 0.0201(7) Uani 1 1 d . . . . .
N1 N 0.66769(19) 0.80374(18) 0.5907(2) 0.0193(8) Uani 1 1 d . . . . .
C1 C 0.7108(2) 0.7533(2) 0.6206(3) 0.0214(10) Uani 1 1 d . . . . .
C2 C 0.7817(2) 0.7714(2) 0.6330(3) 0.0239(10) Uani 1 1 d . . . . .
C3 C 0.8039(2) 0.8371(2) 0.6140(3) 0.0234(10) Uani 1 1 d . . . . .
C4 C 0.7592(2) 0.8853(2) 0.5771(3) 0.0216(10) Uani 1 1 d . . . . .
C5 C 0.6892(2) 0.8665(2) 0.5614(3) 0.0172(9) Uani 1 1 d . . . . .
C6 C 0.8265(3) 0.7250(3) 0.6669(3) 0.0301(12) Uani 1 1 d . . . . .
H6 H 0.8118 0.6808 0.6801 0.036 Uiso 1 1 calc R . . . .
C7 C 0.8934(3) 0.7431(3) 0.6819(3) 0.0345(13) Uani 1 1 d . . . . .
H7 H 0.9239 0.7107 0.7047 0.041 Uiso 1 1 calc R . . . .
C8 C 0.9155(3) 0.8064(3) 0.6641(3) 0.0352(13) Uani 1 1 d . . . . .
H8 H 0.9610 0.8177 0.6753 0.042 Uiso 1 1 calc R . . . .
C9 C 0.8718(2) 0.8555(3) 0.6293(3) 0.0295(12) Uani 1 1 d . . . . .
C10 C 0.8916(3) 0.9218(3) 0.6095(4) 0.0348(13) Uani 1 1 d . . . . .
H10 H 0.9365 0.9351 0.6211 0.042 Uiso 1 1 calc R . . . .
C11 C 0.8473(2) 0.9675(3) 0.5738(3) 0.0332(12) Uani 1 1 d . . . . .
H11 H 0.8620 1.0117 0.5604 0.040 Uiso 1 1 calc R . . . .
C12 C 0.7804(2) 0.9491(2) 0.5572(3) 0.0234(10) Uani 1 1 d . . . . .
H12 H 0.7500 0.9806 0.5322 0.028 Uiso 1 1 calc R . . . .
C13 C 0.5953(2) 0.7873(2) 0.5824(3) 0.0192(10) Uani 1 1 d . . . . .
H13 H 0.5866 0.7488 0.6234 0.023 Uiso 1 1 calc R . . . .
C14 C 0.5784(2) 0.7634(2) 0.4890(3) 0.0219(10) Uani 1 1 d . . . . .
H14A H 0.5921 0.7974 0.4456 0.033 Uiso 1 1 calc GR . . . .
H14B H 0.5299 0.7559 0.4843 0.033 Uiso 1 1 calc GR . . . .
H14C H 0.6021 0.7213 0.4769 0.033 Uiso 1 1 calc GR . . . .
C15 C 0.5534(2) 0.84723(19) 0.6181(3) 0.0146(8) Uani 1 1 d . . . . .
O5A_a O 0.2246(8) 0.9371(6) 0.3479(13) 0.049(4) Uani 0.541(5) 1 d . . . A 1
O6A_a O 0.4206(6) 0.8436(13) 0.2611(19) 0.021(2) Uani 0.541(5) 1 d . . . A 1
O7A_a O 0.46643(14) 0.99916(15) 0.31356(19) 0.0196(7) Uani 0.541(5) 1 d . . . A 1
O8A_a O 0.43113(15) 0.92779(16) 0.41595(19) 0.0233(7) Uani 0.541(5) 1 d . . . A 1
N2A_a N 0.3256(6) 0.8908(5) 0.3143(16) 0.018(2) Uani 0.541(5) 1 d . . . A 1
C16A_a C 0.2586(6) 0.8864(7) 0.3432(9) 0.026(3) Uiso 0.541(5) 1 d . . . A 1
C17A_a C 0.2346(4) 0.8180(5) 0.3665(6) 0.0198(15) Uiso 0.541(5) 1 d . . . A 1
C18A_a C 0.2777(5) 0.7634(5) 0.3623(5) 0.0176(14) Uiso 0.541(5) 1 d . . . A 1
C19A_a C 0.3445(5) 0.7694(4) 0.3315(6) 0.022(2) Uiso 0.541(5) 1 d . . . A 1
C20A_a C 0.3671(5) 0.8368(4) 0.3000(7) 0.0191(14) Uiso 0.541(5) 1 d . . . A 1
C21A_a C 0.1698(5) 0.8096(5) 0.3954(7) 0.034(2) Uiso 0.541(5) 1 d . . . A 1
H21A_a H 0.1403 0.8470 0.3969 0.041 Uiso 0.541(5) 1 calc R . . A 1
C22A_a C 0.1462(5) 0.7460(5) 0.4231(6) 0.0263(17) Uiso 0.541(5) 1 d . . . A 1
H22A_a H 0.1013 0.7406 0.4432 0.032 Uiso 0.541(5) 1 calc R . . A 1
C23A_a C 0.1905(5) 0.6907(5) 0.4203(6) 0.0247(17) Uiso 0.541(5) 1 d . . . A 1
H23A_a H 0.1750 0.6476 0.4377 0.030 Uiso 0.541(5) 1 calc R . . A 1
C24A_a C 0.2561(5) 0.6988(5) 0.3927(6) 0.031(2) Uiso 0.541(5) 1 d . . . A 1
C25A_a C 0.3034(5) 0.6452(6) 0.3913(7) 0.030(2) Uiso 0.541(5) 1 d . . . A 1
H25A_a H 0.2894 0.6025 0.4123 0.036 Uiso 0.541(5) 1 calc R . . A 1
C26A_a C 0.3684(6) 0.6519(5) 0.3611(7) 0.038(3) Uiso 0.541(5) 1 d . . . A 1
H26A_a H 0.3988 0.6152 0.3606 0.046 Uiso 0.541(5) 1 calc R . . A 1
C27A_a C 0.3872(6) 0.7159(5) 0.3311(7) 0.029(2) Uiso 0.541(5) 1 d . . . A 1
H27A_a H 0.4316 0.7222 0.3097 0.035 Uiso 0.541(5) 1 calc R . . A 1
C28A_a C 0.3535(5) 0.9592(5) 0.3004(7) 0.0189(13) Uiso 0.541(5) 1 d . . . A 1
H28A_a H 0.3231 0.9907 0.3327 0.023 Uiso 0.541(5) 1 calc R . . A 1
C29A_a C 0.3517(6) 0.9797(6) 0.2039(7) 0.0238(14) Uiso 0.541(5) 1 d . . . A 1
H29A_a H 0.3805 0.9496 0.1690 0.036 Uiso 0.541(5) 1 calc GR . . A 1
H29B_a H 0.3680 1.0258 0.1980 0.036 Uiso 0.541(5) 1 calc GR . . A 1
H29C_a H 0.3056 0.9769 0.1817 0.036 Uiso 0.541(5) 1 calc GR . . A 1
C30A_a C 0.4219(6) 0.9635(7) 0.3474(8) 0.0175(13) Uiso 0.541(5) 1 d . . . A 1
O5B_b O 0.2325(8) 0.9095(7) 0.3443(11) 0.036(3) Uani 0.459(5) 1 d . . . A 2
O6B_b O 0.4394(8) 0.8394(16) 0.260(2) 0.021(2) Uani 0.459(5) 1 d . . . A 2
O7B_b O 0.46643(14) 0.99916(15) 0.31356(19) 0.0196(7) Uani 0.459(5) 1 d . . . A 2
O8B_b O 0.43113(15) 0.92779(16) 0.41595(19) 0.0233(7) Uani 0.459(5) 1 d . . . A 2
N2B_b N 0.3371(7) 0.8735(6) 0.3064(19) 0.018(2) Uani 0.459(5) 1 d . . . A 2
C16B_b C 0.2715(5) 0.8622(6) 0.3385(8) 0.023(3) Uiso 0.459(5) 1 d . . . A 2
C17B_b C 0.2545(6) 0.7917(6) 0.3614(7) 0.0198(15) Uiso 0.459(5) 1 d . . . A 2
C18B_b C 0.3036(5) 0.7421(5) 0.3583(6) 0.0176(14) Uiso 0.459(5) 1 d . . . A 2
C19B_b C 0.3701(6) 0.7560(5) 0.3261(7) 0.022(3) Uiso 0.459(5) 1 d . . . A 2
C20B_b C 0.3847(5) 0.8244(5) 0.2923(8) 0.0191(14) Uiso 0.459(5) 1 d . . . A 2
C21B_b C 0.1899(6) 0.7780(6) 0.3904(8) 0.033(3) Uiso 0.459(5) 1 d . . . A 2
H21B_b H 0.1574 0.8128 0.3904 0.039 Uiso 0.459(5) 1 calc R . . A 2
C22B_b C 0.1717(7) 0.7139(6) 0.4194(8) 0.0263(17) Uiso 0.459(5) 1 d . . . A 2
H22B_b H 0.1274 0.7045 0.4391 0.032 Uiso 0.459(5) 1 calc R . . A 2
C23B_b C 0.2221(5) 0.6632(6) 0.4184(7) 0.0247(17) Uiso 0.459(5) 1 d . . . A 2
H23B_b H 0.2109 0.6193 0.4378 0.030 Uiso 0.459(5) 1 calc R . . A 2
C24B_b C 0.2864(6) 0.6762(6) 0.3903(7) 0.027(3) Uiso 0.459(5) 1 d . . . A 2
C25B_b C 0.3414(7) 0.6301(7) 0.3869(9) 0.040(3) Uiso 0.459(5) 1 d . . . A 2
H25B_b H 0.3329 0.5860 0.4078 0.048 Uiso 0.459(5) 1 calc R . . A 2
C26B_b C 0.4056(7) 0.6431(6) 0.3566(10) 0.048(3) Uiso 0.459(5) 1 d . . . A 2
H26B_b H 0.4394 0.6095 0.3570 0.058 Uiso 0.459(5) 1 calc R . . A 2
C27B_b C 0.4185(7) 0.7075(5) 0.3253(8) 0.032(3) Uiso 0.459(5) 1 d . . . A 2
H27B_b H 0.4618 0.7180 0.3029 0.038 Uiso 0.459(5) 1 calc R . . A 2
C28B_b C 0.3584(5) 0.9445(5) 0.2935(8) 0.0189(13) Uiso 0.459(5) 1 d . . . A 2
H28B_b H 0.3241 0.9730 0.3240 0.023 Uiso 0.459(5) 1 calc R . . A 2
C29B_b C 0.3597(7) 0.9666(6) 0.1951(8) 0.0238(14) Uiso 0.459(5) 1 d . . . A 2
H29D_b H 0.3932 0.9403 0.1627 0.036 Uiso 0.459(5) 1 calc GR . . A 2
H29E_b H 0.3713 1.0143 0.1916 0.036 Uiso 0.459(5) 1 calc GR . . A 2
H29F_b H 0.3154 0.9594 0.1685 0.036 Uiso 0.459(5) 1 calc GR . . A 2
C30B_b C 0.4250(7) 0.9559(8) 0.3429(9) 0.0175(13) Uiso 0.459(5) 1 d . . . A 2
O9 O 0.56192(17) 0.86907(16) 0.3249(2) 0.0230(7) Uani 1 1 d D . . . .
H9A H 0.5242(15) 0.852(2) 0.318(3) 0.025(10) Uiso 1 1 d D . . . .
H9B H 0.571(2) 0.888(2) 0.277(2) 0.025(10) Uiso 1 1 d D . . . .
O1S O 0.5849(4) 0.6091(4) 0.6551(5) 0.050 Uiso 0.626(10) 1 d . . . . .
O2S O 0.6038(5) 0.5318(5) 0.7982(8) 0.050 Uiso 0.412(10) 1 d . . . . .
O3S O 0.5221(9) 0.5499(11) 1.0340(13) 0.050 Uiso 0.238(10) 1 d . . . . .
O4S O 0.4952(8) 0.4446(9) 0.7881(11) 0.050 Uiso 0.250(9) 1 d . . . . .
O5S O 0.534(3) 0.534(3) 0.5000 0.050 Uiso 0.10(2) 2 d S T P . .
O6S O 0.5760(6) 0.6027(7) 0.5891(9) 0.050 Uiso 0.348(9) 1 d . . . . .
O7S O 0.6029(10) 0.5404(11) 0.8662(15) 0.050 Uiso 0.218(10) 1 d . . . . .
O8S O 0.5819(9) 0.5585(10) 0.9788(12) 0.050 Uiso 0.243(10) 1 d . . . . .
O9S O 0.5684(12) 0.5357(8) 0.5036(10) 0.050 Uiso 0.287(14) 1 d . . . . .
O10S O 0.5259(11) 0.5846(11) 1.0705(16) 0.050 Uiso 0.218(11) 1 d . . . . .
O11S O 0.6678(14) 0.5622(14) 0.7341(19) 0.050 Uiso 0.157(10) 1 d . . . . .

loop_
_atom_site_aniso_label
_atom_site_aniso_U_11
_atom_site_aniso_U_22
_atom_site_aniso_U_33
_atom_site_aniso_U_23
_atom_site_aniso_U_13
_atom_site_aniso_U_12
Sr1 0.0149(2) 0.0161(2) 0.01106(19) 0.00119(15) 0.00006(14) -0.00076(15)
O1 0.038(2) 0.0175(18) 0.032(2) 0.0009(15) -0.0033(16) 0.0086(15)
O2 0.0187(15) 0.0199(15) 0.0185(15) 0.0031(12) 0.0014(13) 0.0026(12)
O3 0.0165(15) 0.0194(15) 0.0149(15) 0.0024(12) 0.0009(12) 0.0009(12)
O4 0.0225(16) 0.0227(15) 0.0151(15) -0.0013(13) -0.0018(13) 0.0048(13)
N1 0.020(2) 0.0194(19) 0.0180(19) -0.0007(16) 0.0023(16) 0.0043(16)
C1 0.028(3) 0.023(2) 0.013(2) -0.0016(18) 0.0024(18) 0.010(2)
C2 0.024(3) 0.029(3) 0.018(2) -0.008(2) -0.0014(19) 0.0099(19)
C3 0.022(2) 0.031(3) 0.017(2) -0.010(2) -0.0031(19) 0.009(2)
C4 0.017(2) 0.030(3) 0.018(2) -0.0051(19) 0.0001(18) 0.0056(19)
C5 0.018(2) 0.020(2) 0.013(2) -0.0043(18) 0.0030(18) 0.0013(17)
C6 0.037(3) 0.035(3) 0.018(2) -0.007(2) -0.007(2) 0.018(2)
C7 0.034(3) 0.047(3) 0.023(3) -0.010(2) -0.008(2) 0.022(2)
C8 0.025(3) 0.052(4) 0.028(3) -0.012(3) -0.009(2) 0.012(2)
C9 0.023(3) 0.045(3) 0.021(3) -0.009(2) -0.004(2) 0.009(2)
C10 0.020(3) 0.049(3) 0.035(3) -0.014(3) -0.003(2) 0.000(2)
C11 0.022(2) 0.039(3) 0.038(3) -0.005(2) 0.001(2) -0.001(2)
C12 0.021(2) 0.027(2) 0.022(2) -0.005(2) 0.0007(19) 0.0019(19)
C13 0.022(2) 0.016(2) 0.019(2) 0.0014(18) 0.0030(18) -0.0003(18)
C14 0.022(2) 0.018(2) 0.025(2) -0.0039(19) 0.0044(19) -0.0008(18)
C15 0.014(2) 0.0127(19) 0.017(2) 0.0027(16) 0.0040(17) -0.0023(16)
O5A_a 0.022(5) 0.037(8) 0.087(8) -0.007(8) 0.010(4) -0.001(6)
O6A_a 0.007(8) 0.034(3) 0.023(2) -0.001(2) -0.006(7) -0.004(7)
O7A_a 0.0168(15) 0.0238(15) 0.0182(15) 0.0019(13) -0.0006(12) -0.0008(13)
O8A_a 0.0218(16) 0.0324(18) 0.0158(15) 0.0032(13) 0.0004(12) -0.0055(13)
N2A_a 0.015(4) 0.026(6) 0.014(4) -0.003(6) 0.001(4) -0.003(4)
O5B_b 0.026(7) 0.035(9) 0.045(7) 0.010(8) -0.011(5) -0.003(8)
O6B_b 0.007(8) 0.034(3) 0.023(2) -0.001(2) -0.006(7) -0.004(7)
O7B_b 0.0168(15) 0.0238(15) 0.0182(15) 0.0019(13) -0.0006(12) -0.0008(13)
O8B_b 0.0218(16) 0.0324(18) 0.0158(15) 0.0032(13) 0.0004(12) -0.0055(13)
N2B_b 0.015(4) 0.026(6) 0.014(4) -0.003(6) 0.001(4) -0.003(4)
O9 0.0308(19) 0.0236(17) 0.0145(15) 0.0019(13) -0.0002(13) -0.0010(15)

loop_
_atom_type_symbol
_atom_type_description
_atom_type_scat_dispersion_real
_atom_type_scat_dispersion_imag
_atom_type_scat_source
C C 0.0033 0.0016 'International Tables Vol C Tables 4.2.6.8 and 6.1.1.4'
H H 0.0000 0.0000 'International Tables Vol C Tables 4.2.6.8 and 6.1.1.4'
N N 0.0061 0.0033 'International Tables Vol C Tables 4.2.6.8 and 6.1.1.4'
O O 0.0106 0.0060 'International Tables Vol C Tables 4.2.6.8 and 6.1.1.4'
Sr Sr -1.5307 3.2498 'International Tables Vol C Tables 4.2.6.8 and 6.1.1.4'

loop_
_geom_angle_atom_site_label_1
_geom_angle_atom_site_label_2
_geom_angle_atom_site_label_3
_geom_angle
_geom_angle_site_symmetry_1
_geom_angle_site_symmetry_3
O2 Sr1 O3 68.48(9) . .
O2 Sr1 O3 94.86(9) . 2_654
O2 Sr1 O4 80.99(10) . 2_654
O2 Sr1 O8A_a 134.54(10) . .
O2 Sr1 O9 87.22(10) . .
O2 Sr1 H9A 96.6(9) . .
O2 Sr1 H9B 94.6(9) . .
O3 Sr1 O3 158.78(8) . 2_654
O3 Sr1 O4 134.54(9) . 2_654
O3 Sr1 O9 92.91(9) . .
O3 Sr1 H9A 84.1(8) 2_654 .
O3 Sr1 H9A 84.9(9) . .
O3 Sr1 H9B 58.3(7) 2_654 .
O3 Sr1 H9B 108.3(6) . .
O4 Sr1 O3 49.70(9) 2_654 2_654
O4 Sr1 H9A 132.9(7) 2_654 .
O4 Sr1 H9B 106.9(7) 2_654 .
O7A_a Sr1 O2 105.46(10) 4_465 .
O7A_a Sr1 O3 76.91(9) 4_465 .
O7A_a Sr1 O3 121.66(9) 4_465 2_654
O7A_a Sr1 O4 79.95(9) 4_465 2_654
O7A_a Sr1 O8A_a 83.27(10) 4_465 .
O7A_a Sr1 O9 159.02(11) 4_465 .
O7A_a Sr1 H9A 143.5(6) 4_465 .
O7A_a Sr1 H9B 159.7(9) 4_465 .
O8A_a Sr1 O3 118.69(9) . 2_654
O8A_a Sr1 O3 70.52(9) . .
O8A_a Sr1 O4 143.91(10) . 2_654
O8A_a Sr1 O9 76.00(10) . .
O8A_a Sr1 H9A 60.7(7) . .
O8A_a Sr1 H9B 80.3(9) . .
O7B_b Sr1 O2 105.46(10) 4_465 .
O7B_b Sr1 O3 76.91(9) 4_465 .
O7B_b Sr1 O3 121.66(9) 4_465 2_654
O7B_b Sr1 O4 79.95(9) 4_465 2_654
O7B_b Sr1 O9 159.02(11) 4_465 .
O7B_b Sr1 H9A 143.5(6) 4_465 .
O7B_b Sr1 H9B 159.7(9) 4_465 .
O9 Sr1 O3 72.55(9) . 2_654
O9 Sr1 O4 119.15(10) . 2_654
O9 Sr1 H9A 15.5(6) . .
O9 Sr1 H9B 15.5(6) . .
H9A Sr1 H9B 26.0(9) . .
C5 O2 Sr1 167.9(3) . .
Sr1 O3 Sr1 105.54(10) . 4_465
C15 O3 Sr1 92.7(2) . 4_465
C15 O3 Sr1 120.1(2) . .
C15 O4 Sr1 93.2(2) . 4_465
C1 N1 C13 117.8(4) . .
C5 N1 C1 123.9(4) . .
C5 N1 C13 118.1(3) . .
O1 C1 N1 120.3(4) . .
O1 C1 C2 122.6(4) . .
N1 C1 C2 117.1(4) . .
C3 C2 C1 120.3(4) . .
C6 C2 C1 120.2(5) . .
C6 C2 C3 119.4(5) . .
C2 C3 C4 120.5(4) . .
C2 C3 C9 120.4(4) . .
C9 C3 C4 119.0(5) . .
C3 C4 C5 119.1(4) . .
C12 C4 C3 121.1(4) . .
C12 C4 C5 119.7(4) . .
O2 C5 N1 119.7(4) . .
O2 C5 C4 122.1(4) . .
N1 C5 C4 118.2(4) . .
C2 C6 H6 119.9 . .
C2 C6 C7 120.2(5) . .
C7 C6 H6 119.9 . .
C6 C7 H7 119.5 . .
C8 C7 C6 120.9(5) . .
C8 C7 H7 119.5 . .
C7 C8 H8 119.5 . .
C7 C8 C9 121.0(5) . .
C9 C8 H8 119.5 . .
C8 C9 C3 118.0(5) . .
C10 C9 C3 118.4(5) . .
C10 C9 C8 123.6(5) . .
C9 C10 H10 119.3 . .
C11 C10 C9 121.4(5) . .
C11 C10 H10 119.3 . .
C10 C11 H11 119.9 . .
C10 C11 C12 120.3(5) . .
C12 C11 H11 119.9 . .
C4 C12 C11 119.7(4) . .
C4 C12 H12 120.1 . .
C11 C12 H12 120.1 . .
N1 C13 H13 106.7 . .
N1 C13 C14 111.2(3) . .
N1 C13 C15 109.0(3) . .
C14 C13 H13 106.7 . .
C14 C13 C15 116.1(4) . .
C15 C13 H13 106.7 . .
C13 C14 H14A 109.5 . .
C13 C14 H14B 109.5 . .
C13 C14 H14C 109.5 . .
H14A C14 H14B 109.5 . .
H14A C14 H14C 109.5 . .
H14B C14 H14C 109.5 . .
O3 C15 C13 119.2(3) . .
O4 C15 O3 124.1(4) . .
O4 C15 C13 116.6(3) . .
C30A_a O7A_a Sr1 159.8(6) . 2_654
C30A_a O8A_a Sr1 98.4(5) . .
C16A_a N2A_a C28A_a 117.1(9) . .
C20A_a N2A_a C16A_a 124.9(10) . .
C20A_a N2A_a C28A_a 118.1(8) . .
O5A_a C16A_a N2A_a 119.6(12) . .
O5A_a C16A_a C17A_a 124.6(12) . .
N2A_a C16A_a C17A_a 115.8(11) . .
C18A_a C17A_a C16A_a 120.6(8) . .
C21A_a C17A_a C16A_a 119.3(10) . .
C21A_a C17A_a C18A_a 120.0(8) . .
C17A_a C18A_a C19A_a 122.1(7) . .
C17A_a C18A_a C24A_a 120.3(8) . .
C19A_a C18A_a C24A_a 117.6(10) . .
C18A_a C19A_a C20A_a 117.6(9) . .
C27A_a C19A_a C18A_a 121.5(8) . .
C27A_a C19A_a C20A_a 120.9(9) . .
O6A_a C20A_a N2A_a 120.9(13) . .
O6A_a C20A_a C19A_a 120.8(14) . .
N2A_a C20A_a C19A_a 118.3(9) . .
C17A_a C21A_a H21A_a 119.5 . .
C17A_a C21A_a C22A_a 121.0(10) . .
C22A_a C21A_a H21A_a 119.5 . .
C21A_a C22A_a H22A_a 120.6 . .
C21A_a C22A_a C23A_a 118.8(9) . .
C23A_a C22A_a H22A_a 120.6 . .
C22A_a C23A_a H23A_a 119.7 . .
C24A_a C23A_a C22A_a 120.6(9) . .
C24A_a C23A_a H23A_a 119.7 . .
C23A_a C24A_a C18A_a 119.0(10) . .
C23A_a C24A_a C25A_a 123.0(9) . .
C25A_a C24A_a C18A_a 118.0(9) . .
C24A_a C25A_a H25A_a 118.1 . .
C26A_a C25A_a C24A_a 123.7(10) . .
C26A_a C25A_a H25A_a 118.1 . .
C25A_a C26A_a H26A_a 121.8 . .
C25A_a C26A_a C27A_a 116.4(10) . .
C27A_a C26A_a H26A_a 121.8 . .
C19A_a C27A_a C26A_a 122.8(10) . .
C19A_a C27A_a H27A_a 118.6 . .
C26A_a C27A_a H27A_a 118.6 . .
N2A_a C28A_a H28A_a 106.3 . .
N2A_a C28A_a C29A_a 112.0(11) . .
N2A_a C28A_a C30A_a 108.6(10) . .
C29A_a C28A_a H28A_a 106.3 . .
C29A_a C28A_a C30A_a 116.6(8) . .
C30A_a C28A_a H28A_a 106.3 . .
C28A_a C29A_a H29A_a 109.5 . .
C28A_a C29A_a H29B_a 109.5 . .
C28A_a C29A_a H29C_a 109.5 . .
H29A_a C29A_a H29B_a 109.5 . .
H29A_a C29A_a H29C_a 109.5 . .
H29B_a C29A_a H29C_a 109.5 . .
O7A_a C30A_a O8A_a 123.2(9) . .
O7A_a C30A_a C28A_a 118.5(8) . .
O8A_a C30A_a C28A_a 118.1(8) . .
C16B_b N2B_b C28B_b 117.4(10) . .
C20B_b N2B_b C16B_b 125.2(11) . .
C20B_b N2B_b C28B_b 117.2(10) . .
O5B_b C16B_b N2B_b 119.3(12) . .
O5B_b C16B_b C17B_b 124.5(11) . .
N2B_b C16B_b C17B_b 116.2(11) . .
C18B_b C17B_b C16B_b 120.2(9) . .
C21B_b C17B_b C16B_b 118.1(12) . .
C21B_b C17B_b C18B_b 121.6(10) . .
C17B_b C18B_b C19B_b 121.5(9) . .
C17B_b C18B_b C24B_b 118.0(9) . .
C19B_b C18B_b C24B_b 120.5(10) . .
C18B_b C19B_b C20B_b 118.3(10) . .
C27B_b C19B_b C18B_b 121.2(10) . .
C27B_b C19B_b C20B_b 120.5(10) . .
O6B_b C20B_b N2B_b 119.8(15) . .
O6B_b C20B_b C19B_b 122.3(16) . .
N2B_b C20B_b C19B_b 117.7(10) . .
C17B_b C21B_b H21B_b 119.3 . .
C17B_b C21B_b C22B_b 121.3(12) . .
C22B_b C21B_b H21B_b 119.3 . .
C21B_b C22B_b H22B_b 121.3 . .
C21B_b C22B_b C23B_b 117.5(11) . .
C23B_b C22B_b H22B_b 121.3 . .
C22B_b C23B_b H23B_b 119.1 . .
C24B_b C23B_b C22B_b 121.8(11) . .
C24B_b C23B_b H23B_b 119.1 . .
C23B_b C24B_b C18B_b 119.8(11) . .
C23B_b C24B_b C25B_b 127.2(11) . .
C25B_b C24B_b C18B_b 113.1(10) . .
C24B_b C25B_b H25B_b 116.6 . .
C26B_b C25B_b C24B_b 126.9(12) . .
C26B_b C25B_b H25B_b 116.6 . .
C25B_b C26B_b H26B_b 121.5 . .
C25B_b C26B_b C27B_b 117.0(13) . .
C27B_b C26B_b H26B_b 121.5 . .
C19B_b C27B_b C26B_b 121.3(12) . .
C19B_b C27B_b H27B_b 119.4 . .
C26B_b C27B_b H27B_b 119.4 . .
N2B_b C28B_b H28B_b 106.6 . .
N2B_b C28B_b C29B_b 113.7(13) . .
N2B_b C28B_b C30B_b 108.9(12) . .
C29B_b C28B_b H28B_b 106.6 . .
C30B_b C28B_b H28B_b 106.6 . .
C30B_b C28B_b C29B_b 113.9(10) . .
C28B_b C29B_b H29D_b 109.5 . .
C28B_b C29B_b H29E_b 109.5 . .
C28B_b C29B_b H29F_b 109.5 . .
H29D_b C29B_b H29E_b 109.5 . .
H29D_b C29B_b H29F_b 109.5 . .
H29E_b C29B_b H29F_b 109.5 . .
Sr1 O9 H9A 108(4) . .
Sr1 O9 H9B 108(4) . .
H9A O9 H9B 106(4) . .

loop_
_geom_bond_atom_site_label_1
_geom_bond_atom_site_label_2
_geom_bond_distance
_geom_bond_site_symmetry_2
Sr1 O2 2.516(3) .
Sr1 O3 2.598(3) .
Sr1 O3 2.645(3) 2_654
Sr1 O4 2.640(3) 2_654
Sr1 O7A_a 2.495(3) 4_465
Sr1 O8A_a 2.541(3) .
Sr1 O7B_b 2.495(3) 4_465
Sr1 O9 2.605(3) .
Sr1 H9A 2.97(5) .
Sr1 H9B 2.96(4) .
O1 C1 1.225(6) .
O2 C5 1.235(5) .
O3 Sr1 2.645(3) 4_465
O3 C15 1.263(5) .
O4 Sr1 2.640(3) 4_465
O4 C15 1.250(5) .
N1 C1 1.397(6) .
N1 C5 1.394(6) .
N1 C13 1.485(6) .
C1 C2 1.470(7) .
C2 C3 1.412(7) .
C2 C6 1.383(7) .
C3 C4 1.424(6) .
C3 C9 1.420(7) .
C4 C5 1.464(6) .
C4 C12 1.373(7) .
C6 H6 0.9500 .
C6 C7 1.401(8) .
C7 H7 0.9500 .
C7 C8 1.364(8) .
C8 H8 0.9500 .
C8 C9 1.411(7) .
C9 C10 1.411(8) .
C10 H10 0.9500 .
C10 C11 1.378(7) .
C11 H11 0.9500 .
C11 C12 1.407(6) .
C12 H12 0.9500 .
C13 H13 1.0000 .
C13 C14 1.518(6) .
C13 C15 1.552(6) .
C14 H14A 0.9800 .
C14 H14B 0.9800 .
C14 H14C 0.9800 .
O5A_a C16A_a 1.220(16) .
O6A_a C20A_a 1.224(13) .
O7A_a Sr1 2.495(3) 2_654
O7A_a C30A_a 1.246(10) .
O8A_a C30A_a 1.265(10) .
N2A_a C16A_a 1.408(13) .
N2A_a C20A_a 1.373(11) .
N2A_a C28A_a 1.489(11) .
C16A_a C17A_a 1.487(14) .
C17A_a C18A_a 1.390(12) .
C17A_a C21A_a 1.373(12) .
C18A_a C19A_a 1.415(13) .
C18A_a C24A_a 1.432(11) .
C19A_a C20A_a 1.496(10) .
C19A_a C27A_a 1.365(13) .
C21A_a H21A_a 0.9500 .
C21A_a C22A_a 1.414(12) .
C22A_a H22A_a 0.9500 .
C22A_a C23A_a 1.415(12) .
C23A_a H23A_a 0.9500 .
C23A_a C24A_a 1.381(13) .
C24A_a C25A_a 1.426(13) .
C25A_a H25A_a 0.9500 .
C25A_a C26A_a 1.379(14) .
C26A_a H26A_a 0.9500 .
C26A_a C27A_a 1.404(13) .
C27A_a H27A_a 0.9500 .
C28A_a H28A_a 1.0000 .
C28A_a C29A_a 1.504(12) .
C28A_a C30A_a 1.537(11) .
C29A_a H29A_a 0.9800 .
C29A_a H29B_a 0.9800 .
C29A_a H29C_a 0.9800 .
O5B_b C16B_b 1.226(15) .
O6B_b C20B_b 1.233(14) .
N2B_b C16B_b 1.411(13) .
N2B_b C20B_b 1.381(14) .
N2B_b C28B_b 1.491(13) .
C16B_b C17B_b 1.486(14) .
C17B_b C18B_b 1.392(13) .
C17B_b C21B_b 1.387(14) .
C18B_b C19B_b 1.438(13) .
C18B_b C24B_b 1.440(13) .
C19B_b C20B_b 1.483(12) .
C19B_b C27B_b 1.367(15) .
C21B_b H21B_b 0.9500 .
C21B_b C22B_b 1.397(14) .
C22B_b H22B_b 0.9500 .
C22B_b C23B_b 1.426(14) .
C23B_b H23B_b 0.9500 .
C23B_b C24B_b 1.375(14) .
C24B_b C25B_b 1.432(15) .
C25B_b H25B_b 0.9500 .
C25B_b C26B_b 1.383(16) .
C26B_b H26B_b 0.9500 .
C26B_b C27B_b 1.391(14) .
C27B_b H27B_b 0.9500 .
C28B_b H28B_b 1.0000 .
C28B_b C29B_b 1.541(13) .
C28B_b C30B_b 1.538(13) .
C29B_b H29D_b 0.9800 .
C29B_b H29E_b 0.9800 .
C29B_b H29F_b 0.9800 .
O9 H9A 0.84(2) .
O9 H9B 0.83(2) .

loop_
_geom_hbond_atom_site_label_D
_geom_hbond_atom_site_label_H
_geom_hbond_atom_site_label_A
_geom_hbond_distance_DH
_geom_hbond_distance_HA
_geom_hbond_distance_DA
_geom_hbond_angle_DHA
_geom_hbond_site_symmetry_A
O9 H9A O6B_b 0.84(2) 1.92(4) 2.70(3) 154(5) .
O9 H9B O8A_a 0.83(2) 1.87(2) 2.694(4) 169(5) 2_654
O9 H9B O8B_b 0.83(2) 1.87(2) 2.694(4) 169(5) 2_654

loop_
_geom_torsion_atom_site_label_1
_geom_torsion_atom_site_label_2
_geom_torsion_atom_site_label_3
_geom_torsion_atom_site_label_4
_geom_torsion
_geom_torsion_site_symmetry_1
Sr1 O2 C5 N1 -11.8(16) .
Sr1 O2 C5 C4 169.1(11) .
Sr1 O3 C15 O4 -5.8(4) 4_465
Sr1 O3 C15 O4 103.9(4) .
Sr1 O3 C15 C13 171.2(3) 4_465
Sr1 O3 C15 C13 -79.1(4) .
Sr1 O4 C15 O3 5.8(4) 4_465
Sr1 O4 C15 C13 -171.3(3) 4_465
Sr1 O7A_a C30A_a O8A_a 134.8(11) 2_654
Sr1 O7A_a C30A_a C28A_a -41(3) 2_654
Sr1 O8A_a C30A_a O7A_a 2.4(15) .
Sr1 O8A_a C30A_a C28A_a 178.4(10) .
O1 C1 C2 C3 -179.3(5) .
O1 C1 C2 C6 -2.1(7) .
N1 C1 C2 C3 -0.6(6) .
N1 C1 C2 C6 176.6(4) .
N1 C13 C15 O3 122.1(4) .
N1 C13 C15 O4 -60.7(5) .
C1 N1 C5 O2 169.8(4) .
C1 N1 C5 C4 -11.1(6) .
C1 N1 C13 C14 -92.6(5) .
C1 N1 C13 C15 138.1(4) .
C1 C2 C3 C4 -4.2(7) .
C1 C2 C3 C9 177.4(4) .
C1 C2 C6 C7 -177.5(4) .
C2 C3 C4 C5 1.7(6) .
C2 C3 C4 C12 -179.0(4) .
C2 C3 C9 C8 -0.3(7) .
C2 C3 C9 C10 -179.9(5) .
C2 C6 C7 C8 0.5(8) .
C3 C2 C6 C7 -0.3(7) .
C3 C4 C5 O2 -175.3(4) .
C3 C4 C5 N1 5.6(6) .
C3 C4 C12 C11 -0.4(7) .
C3 C9 C10 C11 -1.8(7) .
C4 C3 C9 C8 -178.6(4) .
C4 C3 C9 C10 1.7(7) .
C5 N1 C1 O1 -172.7(4) .
C5 N1 C1 C2 8.5(6) .
C5 N1 C13 C14 82.3(5) .
C5 N1 C13 C15 -46.9(5) .
C5 C4 C12 C11 178.8(4) .
C6 C2 C3 C4 178.6(4) .
C6 C2 C3 C9 0.2(7) .
C6 C7 C8 C9 -0.6(8) .
C7 C8 C9 C3 0.5(7) .
C7 C8 C9 C10 -179.9(5) .
C8 C9 C10 C11 178.6(5) .
C9 C3 C4 C5 -179.9(4) .
C9 C3 C4 C12 -0.7(7) .
C9 C10 C11 C12 0.8(8) .
C10 C11 C12 C4 0.4(7) .
C12 C4 C5 O2 5.5(7) .
C12 C4 C5 N1 -173.6(4) .
C13 N1 C1 O1 1.9(6) .
C13 N1 C1 C2 -176.8(4) .
C13 N1 C5 O2 -4.8(6) .
C13 N1 C5 C4 174.3(4) .
C14 C13 C15 O3 -4.4(6) .
C14 C13 C15 O4 172.7(4) .
O5A_a C16A_a C17A_a C18A_a -177.5(16) .
O5A_a C16A_a C17A_a C21A_a 0(2) .
N2A_a C16A_a C17A_a C18A_a 2.3(18) .
N2A_a C16A_a C17A_a C21A_a 179.9(14) .
N2A_a C28A_a C30A_a O7A_a 146.5(12) .
N2A_a C28A_a C30A_a O8A_a -29.7(17) .
C16A_a N2A_a C20A_a O6A_a 168(2) .
C16A_a N2A_a C20A_a C19A_a -11(3) .
C16A_a N2A_a C28A_a C29A_a -98.3(18) .
C16A_a N2A_a C28A_a C30A_a 131.4(17) .
C16A_a C17A_a C18A_a C19A_a -3.6(13) .
C16A_a C17A_a C18A_a C24A_a 174.1(10) .
C16A_a C17A_a C21A_a C22A_a -176.3(9) .
C17A_a C18A_a C19A_a C20A_a -2.1(13) .
C17A_a C18A_a C19A_a C27A_a 177.3(9) .
C17A_a C18A_a C24A_a C23A_a 4.4(13) .
C17A_a C18A_a C24A_a C25A_a -176.8(9) .
C17A_a C21A_a C22A_a C23A_a -0.2(15) .
C18A_a C17A_a C21A_a C22A_a 1.3(14) .
C18A_a C19A_a C20A_a O6A_a -169.7(19) .
C18A_a C19A_a C20A_a N2A_a 9.1(18) .
C18A_a C19A_a C27A_a C26A_a -0.2(15) .
C18A_a C24A_a C25A_a C26A_a -1.0(15) .
C19A_a C18A_a C24A_a C23A_a -177.8(8) .
C19A_a C18A_a C24A_a C25A_a 1.0(13) .
C20A_a N2A_a C16A_a O5A_a -175(2) .
C20A_a N2A_a C16A_a C17A_a 5(3) .
C20A_a N2A_a C28A_a C29A_a 83(2) .
C20A_a N2A_a C28A_a C30A_a -47(2) .
C20A_a C19A_a C27A_a C26A_a 179.2(10) .
C21A_a C17A_a C18A_a C19A_a 178.9(9) .
C21A_a C17A_a C18A_a C24A_a -3.4(13) .
C21A_a C22A_a C23A_a C24A_a 1.2(14) .
C22A_a C23A_a C24A_a C18A_a -3.3(14) .
C22A_a C23A_a C24A_a C25A_a 178.0(9) .
C23A_a C24A_a C25A_a C26A_a 177.8(10) .
C24A_a C18A_a C19A_a C20A_a -179.9(8) .
C24A_a C18A_a C19A_a C27A_a -0.5(13) .
C24A_a C25A_a C26A_a C27A_a 0.4(16) .
C25A_a C26A_a C27A_a C19A_a 0.2(16) .
C27A_a C19A_a C20A_a O6A_a 11(2) .
C27A_a C19A_a C20A_a N2A_a -170.3(15) .
C28A_a N2A_a C16A_a O5A_a 7(3) .
C28A_a N2A_a C16A_a C17A_a -173.3(13) .
C28A_a N2A_a C20A_a O6A_a -14(3) .
C28A_a N2A_a C20A_a C19A_a 167.6(12) .
C29A_a C28A_a C30A_a O7A_a 18.9(17) .
C29A_a C28A_a C30A_a O8A_a -157.3(11) .
O5B_b C16B_b C17B_b C18B_b -175.7(14) .
O5B_b C16B_b C17B_b C21B_b 0.9(19) .
N2B_b C16B_b C17B_b C18B_b 6(2) .
N2B_b C16B_b C17B_b C21B_b -177.8(16) .
C16B_b N2B_b C20B_b O6B_b 176(3) .
C16B_b N2B_b C20B_b C19B_b -10(3) .
C16B_b N2B_b C28B_b C29B_b -104(2) .
C16B_b N2B_b C28B_b C30B_b 127(2) .
C16B_b C17B_b C18B_b C19B_b -5.2(16) .
C16B_b C17B_b C18B_b C24B_b 173.4(10) .
C16B_b C17B_b C21B_b C22B_b -175.1(11) .
C17B_b C18B_b C19B_b C20B_b -2.5(16) .
C17B_b C18B_b C19B_b C27B_b 178.3(11) .
C17B_b C18B_b C24B_b C23B_b 3.2(16) .
C17B_b C18B_b C24B_b C25B_b -177.8(10) .
C17B_b C21B_b C22B_b C23B_b 0.1(18) .
C18B_b C17B_b C21B_b C22B_b 1.4(18) .
C18B_b C19B_b C20B_b O6B_b -176(2) .
C18B_b C19B_b C20B_b N2B_b 10(2) .
C18B_b C19B_b C27B_b C26B_b -0.8(18) .
C18B_b C24B_b C25B_b C26B_b -0.6(19) .
C19B_b C18B_b C24B_b C23B_b -178.1(10) .
C19B_b C18B_b C24B_b C25B_b 0.9(15) .
C20B_b N2B_b C16B_b O5B_b -177(2) .
C20B_b N2B_b C16B_b C17B_b 2(3) .
C20B_b N2B_b C28B_b C29B_b 80(2) .
C20B_b N2B_b C28B_b C30B_b -48(3) .
C20B_b C19B_b C27B_b C26B_b -179.9(12) .
C21B_b C17B_b C18B_b C19B_b 178.4(10) .
C21B_b C17B_b C18B_b C24B_b -3.0(16) .
C21B_b C22B_b C23B_b C24B_b 0.1(17) .
C22B_b C23B_b C24B_b C18B_b -1.8(17) .
C22B_b C23B_b C24B_b C25B_b 179.3(11) .
C23B_b C24B_b C25B_b C26B_b 178.4(13) .
C24B_b C18B_b C19B_b C20B_b 178.8(10) .
C24B_b C18B_b C19B_b C27B_b -0.3(17) .
C24B_b C25B_b C26B_b C27B_b 0(2) .
C25B_b C26B_b C27B_b C19B_b 1(2) .
C27B_b C19B_b C20B_b O6B_b 3(3) .
C27B_b C19B_b C20B_b N2B_b -171.0(17) .
C28B_b N2B_b C16B_b O5B_b 9(3) .
C28B_b N2B_b C16B_b C17B_b -172.6(15) .
C28B_b N2B_b C20B_b O6B_b -9(4) .
C28B_b N2B_b C20B_b C19B_b 165.0(15) .
